data_4028187
loop_
_publ_author_name
'Valerij A. Nikolaev'
'Murat B. Supurgibekov'
'Huw M. L. Davies'
'Joachim Sieler'
'Valerija M. Zakharova'

_publ_section_title
;
 Influence of an Internal Trifluoromethyl Group on the
 Rhodium(II)-Catalyzed Reactions of Vinyldiazocarbonyl Compounds
;
_journal_name_full 'Journal of Organic Chemistry'
_journal_page_first 4239
_journal_page_last 4244
_journal_paper_doi 10.1021/jo302726m
_journal_volume 78
_journal_year 2013
_chemical_formula_moiety 'C16 H14 F6 O8'
_chemical_formula_sum 'C16 H14 F6 O8'
_chemical_formula_weight 448.27
_space_group_IT_number 14
_space_group_name_Hall '-P 2ybc'
_space_group_name_H-M_alt 'P 1 21/c 1'
_symmetry_cell_setting monoclinic
_symmetry_space_group_name_Hall '-P 2ybc'
_symmetry_space_group_name_H-M 'P 1 21/c 1'
_atom_sites_solution_hydrogens geom
_atom_sites_solution_primary direct
_atom_sites_solution_secondary difmap
_audit_creation_date 2011-12-03
_audit_creation_method SHELXL-97
_cell_angle_alpha 90.00
_cell_angle_beta 91.909(5)
_cell_angle_gamma 90.00
_cell_formula_units_Z 8
_cell_length_a 14.4108(14)
_cell_length_b 30.084(3)
_cell_length_c 8.6468(8)
_cell_measurement_reflns_used 9025
_cell_measurement_temperature 173
_cell_measurement_theta_max 29.127
_cell_measurement_theta_min 2.475
_cell_volume 3746.6(6)
_computing_cell_refinement 'SAINT v7.68A (Bruker, 2009)'
_computing_data_collection 'APEX2 v2011.2-4 (Bruker, 2011)'
_computing_data_reduction 'SAINT v7.68A (Bruker, 2009)'
_computing_molecular_graphics
;
O. V. Dolomanov, L. J. Bourhis, R. J. Gildea, J. A. K. Howard and H. Puschmann,
OLEX2: a complete structure solution, refinement and analysis program.
J. Appl. Cryst. (2009). 42, 339-341.
;
_computing_publication_material
;
O. V. Dolomanov, L. J. Bourhis, R. J. Gildea, J. A. K. Howard and H. Puschmann,
OLEX2: a complete structure solution, refinement and analysis program.
J. Appl. Cryst. (2009). 42, 339-341.
;
_computing_structure_refinement 'SHELXL-97 (Sheldrick, 2008)'
_computing_structure_solution 'SHELXS-97 (Sheldrick, 2008)'
_diffrn_ambient_temperature 173
_diffrn_detector_area_resol_mean 512
_diffrn_measured_fraction_theta_full 1.000
_diffrn_measured_fraction_theta_max 1.000
_diffrn_measurement_device_type 'Bruker D8 diffractometer with APEX2 detector'
_diffrn_measurement_method '\f and \w scans with a narrow frame width'
_diffrn_radiation_monochromator graphite
_diffrn_radiation_type MoK\a
_diffrn_radiation_wavelength 0.71073
_diffrn_reflns_av_R_equivalents 0.0423
_diffrn_reflns_av_unetI/netI 0.0203
_diffrn_reflns_limit_h_max 18
_diffrn_reflns_limit_h_min -18
_diffrn_reflns_limit_k_max 38
_diffrn_reflns_limit_k_min -39
_diffrn_reflns_limit_l_max 11
_diffrn_reflns_limit_l_min -11
_diffrn_reflns_number 77210
_diffrn_reflns_theta_full 27.48
_diffrn_reflns_theta_max 27.48
_diffrn_reflns_theta_min 1.35
_diffrn_source 'sealed tube'
_diffrn_source_current 35.0
_diffrn_source_power 1.575
_diffrn_source_voltage 45.0
_exptl_absorpt_coefficient_mu 0.163
_exptl_absorpt_correction_T_max 0.5407
_exptl_absorpt_correction_T_min 0.4437
_exptl_absorpt_correction_type multi-scan
_exptl_absorpt_process_details
;
SADABS-2008/1 (Bruker,2008) was used for absorption correction.
R(int) was 0.0672 before and 0.0565 after correction.
The Ratio of minimum to maximum transmission is 0.8206.
The \l/2 correction factor is 0.0015.
;
_exptl_crystal_colour colourless
_exptl_crystal_colour_primary colourless
_exptl_crystal_density_diffrn 1.589
_exptl_crystal_description prism
_exptl_crystal_F_000 1824
_exptl_crystal_size_max 0.60
_exptl_crystal_size_mid 0.59
_exptl_crystal_size_min 0.52
_refine_diff_density_max 0.636
_refine_diff_density_min -0.390
_refine_diff_density_rms 0.055
_refine_ls_extinction_method none
_refine_ls_goodness_of_fit_ref 1.047
_refine_ls_hydrogen_treatment mixed
_refine_ls_matrix_type full
_refine_ls_number_parameters 631
_refine_ls_number_reflns 8603
_refine_ls_number_restraints 0
_refine_ls_restrained_S_all 1.047
_refine_ls_R_factor_all 0.0534
_refine_ls_R_factor_gt 0.0485
_refine_ls_shift/su_max 0.001
_refine_ls_shift/su_mean 0.000
_refine_ls_structure_factor_coef Fsqd
_refine_ls_weighting_details 'calc w=1/[\s^2^(Fo^2^)+(0.0606P)^2^+2.9808P] where P=(Fo^2^+2Fc^2^)/3'
_refine_ls_weighting_scheme calc
_refine_ls_wR_factor_gt 0.1272
_refine_ls_wR_factor_ref 0.1313
_reflns_number_gt 7696
_reflns_number_total 8603
_reflns_threshold_expression >2sigma(I)
_cod_data_source_file jo302726m_si_005.cif
_cod_data_source_block 5m
_cod_original_sg_symbol_H-M 'P 21/c'
_cod_database_code 4028187

loop_
_symmetry_equiv_pos_as_xyz
'x, y, z'
'-x, y+1/2, -z+1/2'
'-x, -y, -z'
'x, -y-1/2, z-1/2'

loop_
_atom_site_label
_atom_site_type_symbol
_atom_site_fract_x
_atom_site_fract_y
_atom_site_fract_z
_atom_site_U_iso_or_equiv
_atom_site_adp_type
_atom_site_occupancy
_atom_site_symmetry_multiplicity
_atom_site_calc_flag
_atom_site_refinement_flags
F1 F 0.68036(10) 0.22134(4) 1.05830(14) 0.0420(3) Uani 1 1 d .
F2 F 0.66546(10) 0.22444(4) 0.81161(14) 0.0434(3) Uani 1 1 d .
F4 F 0.68830(9) 0.08527(5) 0.45794(12) 0.0449(3) Uani 1 1 d .
F5 F 0.82523(8) 0.07268(5) 0.55504(14) 0.0464(3) Uani 1 1 d .
F6 F 0.71757(11) 0.02368(4) 0.57162(16) 0.0507(3) Uani 1 1 d .
F3 F 0.78494(8) 0.19327(4) 0.91842(18) 0.0491(3) Uani 1 1 d .
O1 O 0.64171(8) 0.07718(4) 0.96410(12) 0.0201(2) Uani 1 1 d .
O8 O 0.74760(8) 0.11727(4) 1.12173(13) 0.0264(3) Uani 1 1 d .
O4 O 0.60849(8) 0.16185(4) 0.56692(13) 0.0264(3) Uani 1 1 d .
O5 O 0.46041(9) 0.16135(5) 0.63779(16) 0.0357(3) Uani 1 1 d .
O6 O 0.42561(10) 0.18041(5) 1.10176(16) 0.0370(3) Uani 1 1 d .
O2 O 0.52939(11) 0.01822(5) 0.82860(15) 0.0368(3) Uani 1 1 d .
O3 O 0.50768(11) 0.05898(5) 0.61354(17) 0.0428(4) Uani 1 1 d .
O7 O 0.48319(12) 0.22030(5) 0.9084(2) 0.0474(4) Uani 1 1 d .
C5 C 0.54366(11) 0.05236(5) 0.73900(19) 0.0227(3) Uani 1 1 d .
C4 C 0.61465(11) 0.08476(5) 0.80653(17) 0.0191(3) Uani 1 1 d .
C10 C 0.57904(10) 0.13445(5) 0.81302(17) 0.0189(3) Uani 1 1 d .
C11 C 0.54134(11) 0.15494(5) 0.66501(19) 0.0217(3) Uani 1 1 d .
C2 C 0.64568(11) 0.15384(5) 0.93186(17) 0.0203(3) Uani 1 1 d .
C3 C 0.70822(11) 0.11342(5) 0.97701(18) 0.0203(3) Uani 1 1 d .
C14 C 0.48213(12) 0.18745(6) 0.9858(2) 0.0275(3) Uani 1 1 d .
C13 C 0.54398(11) 0.14764(5) 0.97023(18) 0.0221(3) Uani 1 1 d .
C7 C 0.71029(11) 0.08589(5) 0.73190(18) 0.0217(3) Uani 1 1 d .
C9 C 0.76795(11) 0.10339(5) 0.83761(19) 0.0225(3) Uani 1 1 d .
C12 C 0.57720(16) 0.17435(8) 0.4109(2) 0.0357(4) Uani 1 1 d .
C8 C 0.73434(13) 0.06746(6) 0.5785(2) 0.0295(4) Uani 1 1 d .
C16 C 0.81119(14) 0.08174(8) 1.1627(2) 0.0342(4) Uani 1 1 d .
C1 C 0.69303(13) 0.19853(6) 0.9279(2) 0.0285(4) Uani 1 1 d .
C6 C 0.4651(2) -0.01504(9) 0.7651(3) 0.0507(7) Uani 1 1 d .
C15 C 0.36141(19) 0.21653(10) 1.1323(4) 0.0535(6) Uani 1 1 d .
F6B F 0.20871(9) 0.07961(5) 1.06841(13) 0.0458(3) Uani 1 1 d .
F5B F 0.34956(9) 0.08798(6) 0.99459(15) 0.0552(4) Uani 1 1 d .
F4B F 0.28569(10) 0.02461(5) 0.97839(16) 0.0518(3) Uani 1 1 d .
F2B F 0.17842(13) 0.21013(5) 0.48643(19) 0.0658(4) Uani 1 1 d .
F1B F 0.10542(13) 0.21798(4) 0.6938(2) 0.0688(5) Uani 1 1 d .
F3B F 0.24665(12) 0.19724(5) 0.7052(2) 0.0668(5) Uani 1 1 d .
O1B O 0.16293(8) 0.06968(4) 0.56423(13) 0.0240(2) Uani 1 1 d .
O2B O 0.01492(10) 0.02300(5) 0.67346(15) 0.0351(3) Uani 1 1 d .
O8B O 0.24750(9) 0.12069(5) 0.42068(14) 0.0302(3) Uani 1 1 d .
O5B O -0.01078(11) 0.10761(6) 0.93814(18) 0.0473(4) Uani 1 1 d .
O4B O 0.09795(13) 0.16110(5) 0.95370(18) 0.0495(4) Uani 1 1 d .
O3B O 0.09897(11) 0.01239(6) 0.89217(19) 0.0477(4) Uani 1 1 d .
O6B O -0.06797(13) 0.17017(6) 0.4275(2) 0.0572(5) Uani 1 1 d .
O7B O -0.07415(13) 0.17750(7) 0.6844(2) 0.0642(5) Uani 1 1 d .
C4B C 0.13933(12) 0.07184(6) 0.72302(19) 0.0241(3) Uani 1 1 d .
C9B C 0.28062(12) 0.10463(6) 0.7022(2) 0.0259(3) Uani 1 1 d .
C7B C 0.23456(12) 0.08006(6) 0.80106(19) 0.0257(3) Uani 1 1 d .
C5B C 0.08259(12) 0.03205(6) 0.7739(2) 0.0281(3) Uani 1 1 d .
C10B C 0.08617(11) 0.11757(6) 0.72720(19) 0.0243(3) Uani 1 1 d .
C3B C 0.21442(11) 0.11125(6) 0.56158(19) 0.0238(3) Uani 1 1 d .
C2B C 0.13879(12) 0.14470(6) 0.6137(2) 0.0261(3) Uani 1 1 d .
C13B C 0.03914(12) 0.12986(6) 0.5746(2) 0.0281(4) Uani 1 1 d .
C11B C 0.04957(13) 0.12940(7) 0.8824(2) 0.0315(4) Uani 1 1 d .
C16B C 0.32617(14) 0.09425(9) 0.3784(2) 0.0376(5) Uani 1 1 d .
C14B C -0.03896(14) 0.16264(7) 0.5726(2) 0.0377(4) Uani 1 1 d .
C1B C 0.16699(15) 0.19261(7) 0.6263(3) 0.0393(4) Uani 1 1 d .
C8B C 0.26841(13) 0.06769(7) 0.9605(2) 0.0344(4) Uani 1 1 d .
C6B C -0.04799(17) -0.01187(8) 0.7208(3) 0.0423(5) Uani 1 1 d .
C15B C -0.1444(3) 0.20152(14) 0.4061(4) 0.0901(12) Uani 1 1 d .
H15A H -0.1684 0.1999 0.3014 0.135 Uiso 1 1 calc R
H15B H -0.1225 0.2311 0.4273 0.135 Uiso 1 1 calc R
H15C H -0.1927 0.1942 0.4757 0.135 Uiso 1 1 calc R
C12B C 0.0696(3) 0.17165(11) 1.1101(3) 0.0764(10) Uani 1 1 d .
H12A H 0.0065 0.1819 1.1065 0.115 Uiso 1 1 calc R
H12B H 0.1093 0.1945 1.1532 0.115 Uiso 1 1 calc R
H12C H 0.0745 0.1455 1.1735 0.115 Uiso 1 1 calc R
H13B H 0.0317(15) 0.1067(7) 0.493(3) 0.029(5) Uiso 1 1 d .
H13 H 0.5318(15) 0.1246(7) 1.038(3) 0.028(5) Uiso 1 1 d .
H9 H 0.8330(15) 0.1088(7) 0.833(2) 0.023(5) Uiso 1 1 d .
H9B H 0.3412(17) 0.1184(8) 0.713(3) 0.036(6) Uiso 1 1 d .
H12D H 0.5347(19) 0.1519(10) 0.375(3) 0.050(7) Uiso 1 1 d .
H12E H 0.631(2) 0.1761(10) 0.354(3) 0.055(8) Uiso 1 1 d .
H12F H 0.5487(18) 0.2014(9) 0.411(3) 0.047(7) Uiso 1 1 d .
H6A H 0.4878(18) -0.0263(9) 0.674(3) 0.044(7) Uiso 1 1 d .
H6B H 0.448(2) -0.0329(12) 0.837(4) 0.078(10) Uiso 1 1 d .
H6C H 0.412(3) -0.0019(13) 0.732(4) 0.082(12) Uiso 1 1 d .
H16A H 0.305(2) 0.0660(11) 0.355(3) 0.061(8) Uiso 1 1 d .
H16D H 0.7759(19) 0.0546(9) 1.184(3) 0.051(7) Uiso 1 1 d .
H6BA H -0.015(2) -0.0373(12) 0.742(4) 0.067(9) Uiso 1 1 d .
H6BB H -0.079(2) -0.0027(9) 0.813(3) 0.053(7) Uiso 1 1 d .
H16E H 0.8395(18) 0.0902(9) 1.254(3) 0.046(7) Uiso 1 1 d .
H16F H 0.8546(19) 0.0782(9) 1.093(3) 0.048(7) Uiso 1 1 d .
H16B H 0.369(2) 0.0962(10) 0.449(3) 0.056(8) Uiso 1 1 d .
H6BC H -0.0872(19) -0.0169(9) 0.633(3) 0.053(7) Uiso 1 1 d .
H16C H 0.3482(17) 0.1072(8) 0.280(3) 0.042(6) Uiso 1 1 d .
H15D H 0.324(2) 0.2210(10) 1.042(4) 0.060(8) Uiso 1 1 d .
H15E H 0.395(2) 0.2433(12) 1.152(4) 0.076(10) Uiso 1 1 d .
H15F H 0.324(3) 0.2051(13) 1.224(5) 0.097(12) Uiso 1 1 d .

loop_
_atom_site_aniso_label
_atom_site_aniso_U_11
_atom_site_aniso_U_22
_atom_site_aniso_U_33
_atom_site_aniso_U_23
_atom_site_aniso_U_13
_atom_site_aniso_U_12
F1 0.0610(8) 0.0310(6) 0.0343(6) -0.0138(5) 0.0038(5) -0.0106(5)
F2 0.0700(9) 0.0229(5) 0.0373(6) 0.0073(4) 0.0010(6) -0.0125(5)
F4 0.0524(7) 0.0619(8) 0.0202(5) -0.0035(5) 0.0012(5) 0.0213(6)
F5 0.0341(6) 0.0720(9) 0.0338(6) -0.0093(6) 0.0135(5) 0.0072(6)
F6 0.0723(9) 0.0337(6) 0.0463(7) -0.0165(5) 0.0070(6) 0.0053(6)
F3 0.0331(6) 0.0339(6) 0.0811(10) -0.0089(6) 0.0141(6) -0.0148(5)
O1 0.0232(5) 0.0198(5) 0.0172(5) 0.0024(4) 0.0008(4) -0.0020(4)
O8 0.0275(6) 0.0336(6) 0.0180(5) -0.0015(5) -0.0032(4) 0.0007(5)
O4 0.0275(6) 0.0323(6) 0.0195(5) 0.0062(5) 0.0016(4) 0.0021(5)
O5 0.0235(6) 0.0439(8) 0.0395(7) 0.0127(6) -0.0030(5) -0.0008(5)
O6 0.0348(7) 0.0403(8) 0.0366(7) -0.0046(6) 0.0123(6) 0.0109(6)
O2 0.0533(9) 0.0309(7) 0.0262(6) 0.0028(5) -0.0002(6) -0.0219(6)
O3 0.0546(9) 0.0326(7) 0.0396(8) 0.0043(6) -0.0218(7) -0.0109(6)
O7 0.0592(10) 0.0283(7) 0.0555(10) 0.0080(6) 0.0125(8) 0.0128(7)
C5 0.0241(8) 0.0196(7) 0.0245(8) -0.0019(6) 0.0016(6) -0.0006(6)
C4 0.0228(7) 0.0174(7) 0.0169(7) 0.0015(5) 0.0008(5) -0.0009(6)
C10 0.0205(7) 0.0173(7) 0.0191(7) 0.0008(5) 0.0023(5) -0.0016(5)
C11 0.0238(8) 0.0175(7) 0.0236(7) 0.0017(6) -0.0007(6) -0.0018(6)
C2 0.0233(7) 0.0197(7) 0.0179(7) -0.0004(5) 0.0027(6) -0.0015(6)
C3 0.0202(7) 0.0224(7) 0.0183(7) 0.0004(5) 0.0003(5) -0.0021(6)
C14 0.0277(8) 0.0268(8) 0.0280(8) -0.0041(7) 0.0011(6) 0.0023(7)
C13 0.0241(8) 0.0213(7) 0.0212(7) 0.0009(6) 0.0048(6) 0.0004(6)
C7 0.0230(7) 0.0212(7) 0.0210(7) 0.0017(6) 0.0032(6) 0.0021(6)
C9 0.0210(7) 0.0246(8) 0.0223(7) 0.0015(6) 0.0036(6) 0.0010(6)
C12 0.0455(11) 0.0399(11) 0.0215(8) 0.0097(7) -0.0009(8) 0.0030(9)
C8 0.0317(9) 0.0337(9) 0.0235(8) -0.0038(7) 0.0038(7) 0.0058(7)
C16 0.0295(9) 0.0501(12) 0.0229(8) 0.0064(8) -0.0019(7) 0.0086(8)
C1 0.0343(9) 0.0227(8) 0.0287(8) -0.0035(6) 0.0049(7) -0.0058(7)
C6 0.0714(18) 0.0438(13) 0.0371(11) -0.0040(10) 0.0066(11) -0.0377(13)
C15 0.0438(13) 0.0551(15) 0.0621(16) -0.0158(12) 0.0113(12) 0.0212(11)
F6B 0.0464(7) 0.0661(9) 0.0252(6) -0.0024(5) 0.0037(5) -0.0037(6)
F5B 0.0386(7) 0.0910(11) 0.0351(6) 0.0043(7) -0.0133(5) -0.0228(7)
F4B 0.0525(8) 0.0543(8) 0.0476(7) 0.0148(6) -0.0105(6) 0.0091(6)
F2B 0.0975(12) 0.0428(8) 0.0582(9) 0.0174(7) 0.0199(8) -0.0162(8)
F1B 0.0888(12) 0.0247(6) 0.0955(12) 0.0006(7) 0.0414(10) 0.0058(7)
F3B 0.0637(9) 0.0365(7) 0.0986(13) -0.0040(7) -0.0186(9) -0.0216(7)
O1B 0.0246(6) 0.0261(6) 0.0212(5) -0.0018(4) -0.0009(4) -0.0030(5)
O2B 0.0381(7) 0.0362(7) 0.0306(6) 0.0012(5) -0.0037(5) -0.0182(6)
O8B 0.0258(6) 0.0416(7) 0.0234(6) 0.0049(5) 0.0047(5) -0.0003(5)
O5B 0.0366(8) 0.0677(11) 0.0382(8) -0.0029(7) 0.0116(6) -0.0145(7)
O4B 0.0689(11) 0.0392(8) 0.0419(8) -0.0198(7) 0.0228(8) -0.0180(7)
O3B 0.0444(8) 0.0491(9) 0.0487(9) 0.0211(7) -0.0130(7) -0.0141(7)
O6B 0.0593(10) 0.0660(11) 0.0457(9) 0.0048(8) -0.0066(8) 0.0356(9)
O7B 0.0601(11) 0.0807(14) 0.0527(10) 0.0028(9) 0.0145(9) 0.0366(10)
C4B 0.0241(8) 0.0269(8) 0.0211(7) -0.0010(6) -0.0015(6) -0.0040(6)
C9B 0.0208(8) 0.0324(9) 0.0245(8) -0.0028(6) -0.0011(6) -0.0028(6)
C7B 0.0238(8) 0.0291(8) 0.0240(8) -0.0026(6) -0.0017(6) -0.0026(6)
C5B 0.0271(8) 0.0273(8) 0.0297(8) 0.0015(7) -0.0010(7) -0.0042(7)
C10B 0.0204(7) 0.0267(8) 0.0259(8) -0.0021(6) 0.0023(6) -0.0033(6)
C3B 0.0212(7) 0.0277(8) 0.0224(7) -0.0004(6) 0.0013(6) -0.0033(6)
C2B 0.0238(8) 0.0269(8) 0.0278(8) 0.0013(6) 0.0036(6) -0.0005(6)
C13B 0.0236(8) 0.0324(9) 0.0282(8) 0.0012(7) 0.0017(6) 0.0021(7)
C11B 0.0261(8) 0.0382(10) 0.0304(9) -0.0027(7) 0.0053(7) 0.0010(7)
C16B 0.0262(9) 0.0613(14) 0.0255(9) -0.0044(9) 0.0029(7) 0.0046(9)
C14B 0.0300(9) 0.0420(11) 0.0411(11) 0.0026(8) 0.0032(8) 0.0084(8)
C1B 0.0450(11) 0.0285(9) 0.0449(11) 0.0025(8) 0.0094(9) -0.0033(8)
C8B 0.0321(9) 0.0455(11) 0.0254(8) 0.0004(8) -0.0032(7) -0.0050(8)
C6B 0.0426(11) 0.0406(12) 0.0433(12) 0.0036(9) -0.0047(10) -0.0226(10)
C15B 0.085(2) 0.105(3) 0.079(2) 0.0040(19) -0.0173(18) 0.065(2)
C12B 0.120(3) 0.0609(17) 0.0505(15) -0.0318(13) 0.0362(17) -0.0197(18)

loop_
_atom_type_symbol
_atom_type_description
_atom_type_scat_dispersion_real
_atom_type_scat_dispersion_imag
_atom_type_scat_source
C C 0.0033 0.0016 'International Tables Vol C Tables 4.2.6.8 and 6.1.1.4'
H H 0.0000 0.0000 'International Tables Vol C Tables 4.2.6.8 and 6.1.1.4'
F F 0.0171 0.0103 'International Tables Vol C Tables 4.2.6.8 and 6.1.1.4'
O O 0.0106 0.0060 'International Tables Vol C Tables 4.2.6.8 and 6.1.1.4'

loop_
_geom_angle_atom_site_label_1
_geom_angle_atom_site_label_2
_geom_angle_atom_site_label_3
_geom_angle
C4 O1 C3 96.45(11)
C3 O8 C16 113.84(14)
C11 O4 C12 115.04(14)
C14 O6 C15 115.25(18)
C5 O2 C6 115.24(16)
O2 C5 C4 113.23(14)
O3 C5 O2 126.37(16)
O3 C5 C4 120.38(15)
O1 C4 C5 115.19(12)
O1 C4 C10 101.32(11)
O1 C4 C7 100.60(12)
C5 C4 C10 113.94(13)
C5 C4 C7 117.02(13)
C7 C4 C10 106.82(12)
C11 C10 C4 117.70(12)
C11 C10 C13 122.18(13)
C2 C10 C4 101.00(12)
C2 C10 C11 128.86(13)
C2 C10 C13 60.66(10)
C13 C10 C4 113.36(12)
O4 C11 C10 110.98(13)
O5 C11 O4 125.20(15)
O5 C11 C10 123.67(15)
C10 C2 C3 102.72(12)
C10 C2 C13 60.25(10)
C10 C2 C1 127.62(14)
C13 C2 C3 113.75(13)
C1 C2 C3 116.33(14)
C1 C2 C13 123.56(14)
O1 C3 C2 101.08(12)
O1 C3 C9 100.25(12)
O8 C3 O1 112.82(12)
O8 C3 C2 112.61(13)
O8 C3 C9 120.74(13)
C9 C3 C2 106.98(12)
O6 C14 C13 108.72(15)
O7 C14 O6 125.05(17)
O7 C14 C13 126.23(17)
C10 C13 C2 59.09(10)
C10 C13 H13 116.5(13)
C2 C13 H13 115.6(13)
C14 C13 C10 120.32(14)
C14 C13 C2 119.97(14)
C14 C13 H13 114.4(13)
C9 C7 C4 105.61(13)
C9 C7 C8 127.14(15)
C8 C7 C4 127.05(14)
C3 C9 H9 125.3(12)
C7 C9 C3 105.36(14)
C7 C9 H9 129.3(12)
O4 C12 H12D 107.1(16)
O4 C12 H12E 105.1(17)
O4 C12 H12F 110.6(17)
H12D C12 H12E 114(2)
H12D C12 H12F 110(2)
H12E C12 H12F 110(2)
F4 C8 F5 107.37(15)
F4 C8 F6 106.06(16)
F4 C8 C7 115.06(15)
F5 C8 C7 110.40(15)
F6 C8 F5 106.49(15)
F6 C8 C7 111.01(15)
O8 C16 H16D 109.5(16)
O8 C16 H16E 105.4(17)
O8 C16 H16F 112.0(17)
H16D C16 H16E 107(2)
H16D C16 H16F 114(2)
H16E C16 H16F 109(2)
F1 C1 F3 105.97(15)
F1 C1 C2 111.32(14)
F2 C1 F1 106.99(15)
F2 C1 F3 107.20(15)
F2 C1 C2 114.70(15)
F3 C1 C2 110.19(14)
O2 C6 H6A 109.4(16)
O2 C6 H6B 110(2)
O2 C6 H6C 110(2)
H6A C6 H6B 120(3)
H6A C6 H6C 102(3)
H6B C6 H6C 105(3)
O6 C15 H15D 107.9(18)
O6 C15 H15E 110(2)
O6 C15 H15F 104(2)
H15D C15 H15E 108(3)
H15D C15 H15F 112(3)
H15E C15 H15F 115(3)
C4B O1B C3B 96.55(11)
C5B O2B C6B 114.84(15)
C3B O8B C16B 114.59(14)
C11B O4B C12B 115.42(19)
C14B O6B C15B 116.3(2)
O1B C4B C7B 101.12(13)
O1B C4B C5B 112.93(13)
O1B C4B C10B 101.15(13)
C7B C4B C10B 106.17(13)
C5B C4B C7B 118.84(14)
C5B C4B C10B 114.43(14)
C7B C9B C3B 105.80(14)
C7B C9B H9B 130.2(14)
C3B C9B H9B 123.9(14)
C9B C7B C4B 105.49(15)
C9B C7B C8B 125.40(16)
C8B C7B C4B 128.86(15)
O2B C5B C4B 111.48(15)
O3B C5B O2B 125.68(17)
O3B C5B C4B 122.83(16)
C2B C10B C4B 101.72(13)
C2B C10B C13B 61.13(11)
C13B C10B C4B 113.48(14)
C11B C10B C4B 114.40(14)
C11B C10B C2B 130.97(15)
C11B C10B C13B 124.24(15)
O1B C3B C9B 100.38(13)
O1B C3B C2B 100.86(12)
O8B C3B O1B 112.94(13)
O8B C3B C9B 120.84(14)
O8B C3B C2B 113.26(14)
C9B C3B C2B 106.08(13)
C10B C2B C3B 102.17(13)
C10B C2B C13B 59.68(11)
C13B C2B C3B 114.02(14)
C1B C2B C10B 128.02(16)
C1B C2B C3B 116.77(15)
C1B C2B C13B 123.10(16)
C10B C13B C2B 59.19(11)
C10B C13B H13B 118.9(12)
C2B C13B H13B 116.0(12)
C14B C13B C10B 119.18(16)
C14B C13B C2B 120.67(16)
C14B C13B H13B 113.0(12)
O5B C11B O4B 125.72(18)
O5B C11B C10B 120.62(18)
O4B C11B C10B 113.11(15)
O8B C16B H16A 108.1(19)
O8B C16B H16B 109.7(19)
O8B C16B H16C 106.0(14)
H16A C16B H16B 117(3)
H16A C16B H16C 106(2)
H16B C16B H16C 110(2)
O6B C14B C13B 109.66(17)
O7B C14B O6B 124.91(19)
O7B C14B C13B 125.2(2)
F2B C1B C2B 110.77(18)
F1B C1B F2B 106.08(18)
F1B C1B F3B 107.2(2)
F1B C1B C2B 113.78(17)
F3B C1B F2B 107.13(19)
F3B C1B C2B 111.53(17)
F6B C8B F5B 107.49(16)
F6B C8B C7B 112.25(16)
F5B C8B C7B 110.12(16)
F4B C8B F6B 107.63(17)
F4B C8B F5B 105.05(17)
F4B C8B C7B 113.87(16)
O2B C6B H6BA 110(2)
O2B C6B H6BB 109.7(17)
O2B C6B H6BC 104.7(17)
H6BA C6B H6BB 109(3)
H6BA C6B H6BC 109(3)
H6BB C6B H6BC 115(2)
O6B C15B H15A 109.5
O6B C15B H15B 109.5
O6B C15B H15C 109.5
H15A C15B H15B 109.5
H15A C15B H15C 109.5
H15B C15B H15C 109.5
O4B C12B H12A 109.5
O4B C12B H12B 109.5
O4B C12B H12C 109.5
H12A C12B H12B 109.5
H12A C12B H12C 109.5
H12B C12B H12C 109.5

loop_
_geom_bond_atom_site_label_1
_geom_bond_atom_site_label_2
_geom_bond_distance
F1 C1 1.338(2)
F2 C1 1.323(2)
F4 C8 1.330(2)
F5 C8 1.341(2)
F6 C8 1.340(2)
F3 C1 1.339(2)
O1 C4 1.4231(18)
O1 C3 1.4535(18)
O8 C3 1.3616(19)
O8 C16 1.444(2)
O4 C11 1.324(2)
O4 C12 1.457(2)
O5 C11 1.198(2)
O6 C14 1.330(2)
O6 C15 1.457(3)
O2 C5 1.307(2)
O2 C6 1.459(2)
O3 C5 1.203(2)
O7 C14 1.194(2)
C5 C4 1.516(2)
C4 C10 1.582(2)
C4 C7 1.542(2)
C10 C11 1.506(2)
C10 C2 1.501(2)
C10 C13 1.519(2)
C2 C3 1.556(2)
C2 C13 1.525(2)
C2 C1 1.508(2)
C3 C9 1.534(2)
C14 C13 1.502(2)
C13 H13 0.93(2)
C7 C9 1.324(2)
C7 C8 1.489(2)
C9 H9 0.95(2)
C12 H12D 0.96(3)
C12 H12E 0.94(3)
C12 H12F 0.91(3)
C16 H16D 0.98(3)
C16 H16E 0.91(3)
C16 H16F 0.89(3)
C6 H6A 0.93(3)
C6 H6B 0.86(4)
C6 H6C 0.89(4)
C15 H15D 0.95(3)
C15 H15E 0.96(4)
C15 H15F 1.03(4)
F6B C8B 1.339(2)
F5B C8B 1.343(2)
F4B C8B 1.328(3)
F2B C1B 1.335(3)
F1B C1B 1.321(3)
F3B C1B 1.323(3)
O1B C4B 1.4269(19)
O1B C3B 1.455(2)
O2B C5B 1.313(2)
O2B C6B 1.454(2)
O8B C3B 1.353(2)
O8B C16B 1.442(2)
O5B C11B 1.203(2)
O4B C11B 1.322(2)
O4B C12B 1.461(3)
O3B C5B 1.198(2)
O6B C14B 1.329(3)
O6B C15B 1.457(3)
O7B C14B 1.194(3)
C4B C7B 1.529(2)
C4B C5B 1.523(2)
C4B C10B 1.576(2)
C9B C7B 1.325(2)
C9B C3B 1.533(2)
C9B H9B 0.97(2)
C7B C8B 1.494(2)
C10B C2B 1.502(2)
C10B C13B 1.509(2)
C10B C11B 1.501(2)
C3B C2B 1.561(2)
C2B C13B 1.531(2)
C2B C1B 1.500(3)
C13B C14B 1.496(3)
C13B H13B 1.00(2)
C16B H16A 0.92(3)
C16B H16B 0.86(3)
C16B H16C 1.00(3)
C6B H6BA 0.92(3)
C6B H6BB 0.97(3)
C6B H6BC 0.94(3)
C15B H15A 0.9600
C15B H15B 0.9600
C15B H15C 0.9600
C12B H12A 0.9600
C12B H12B 0.9600
C12B H12C 0.9600

loop_
_geom_torsion_atom_site_label_1
_geom_torsion_atom_site_label_2
_geom_torsion_atom_site_label_3
_geom_torsion_atom_site_label_4
_geom_torsion
O1 C4 C10 C11 -178.58(12)
O1 C4 C10 C2 35.93(13)
O1 C4 C10 C13 -26.69(16)
O1 C4 C7 C9 -33.14(15)
O1 C4 C7 C8 141.95(16)
O1 C3 C9 C7 33.03(15)
O8 C3 C9 C7 157.50(15)
O6 C14 C13 C10 149.14(15)
O6 C14 C13 C2 -141.33(15)
O2 C5 C4 O1 -10.4(2)
O2 C5 C4 C10 -126.86(15)
O2 C5 C4 C7 107.56(17)
O3 C5 C4 O1 170.79(16)
O3 C5 C4 C10 54.3(2)
O3 C5 C4 C7 -71.3(2)
O7 C14 C13 C10 -31.3(3)
O7 C14 C13 C2 38.2(3)
C5 C4 C10 C11 -54.26(18)
C5 C4 C10 C2 160.26(13)
C5 C4 C10 C13 97.63(15)
C5 C4 C7 C9 -158.71(14)
C5 C4 C7 C8 16.4(2)
C4 O1 C3 O8 177.92(13)
C4 O1 C3 C2 57.42(12)
C4 O1 C3 C9 -52.33(13)
C4 C10 C11 O4 -69.79(17)
C4 C10 C11 O5 105.93(19)
C4 C10 C2 C3 -0.47(14)
C4 C10 C2 C13 -110.74(13)
C4 C10 C2 C1 137.95(16)
C4 C10 C13 C2 89.74(14)
C4 C10 C13 C14 -161.33(14)
C4 C7 C9 C3 -0.41(16)
C4 C7 C8 F4 61.3(2)
C4 C7 C8 F5 -177.05(15)
C4 C7 C8 F6 -59.2(2)
C10 C4 C7 C9 72.23(15)
C10 C4 C7 C8 -112.67(17)
C10 C2 C3 O1 -34.21(14)
C10 C2 C3 O8 -154.86(13)
C10 C2 C3 C9 70.22(14)
C10 C2 C13 C14 -109.51(16)
C10 C2 C1 F1 127.82(17)
C10 C2 C1 F2 6.2(2)
C10 C2 C1 F3 -114.91(18)
C11 C10 C2 C3 -140.36(16)
C11 C10 C2 C13 109.37(18)
C11 C10 C2 C1 -1.9(3)
C11 C10 C13 C2 -119.78(16)
C11 C10 C13 C14 -10.9(2)
C2 C10 C11 O4 64.6(2)
C2 C10 C11 O5 -119.66(19)
C2 C10 C13 C14 108.93(17)
C2 C3 C9 C7 -72.00(16)
C3 O1 C4 C5 178.78(13)
C3 O1 C4 C10 -57.76(12)
C3 O1 C4 C7 51.98(13)
C3 C2 C13 C10 -91.46(14)
C3 C2 C13 C14 159.03(14)
C3 C2 C1 F1 -98.43(17)
C3 C2 C1 F2 139.91(15)
C3 C2 C1 F3 18.8(2)
C13 C10 C11 O4 140.94(15)
C13 C10 C11 O5 -43.3(2)
C13 C10 C2 C3 110.27(13)
C13 C10 C2 C1 -111.31(18)
C13 C2 C3 O1 28.62(16)
C13 C2 C3 O8 -92.02(16)
C13 C2 C3 C9 133.06(13)
C13 C2 C1 F1 51.7(2)
C13 C2 C1 F2 -69.9(2)
C13 C2 C1 F3 169.02(15)
C7 C4 C10 C11 76.55(16)
C7 C4 C10 C2 -68.93(14)
C7 C4 C10 C13 -131.56(13)
C9 C7 C8 F4 -124.67(19)
C9 C7 C8 F5 -3.0(3)
C9 C7 C8 F6 114.9(2)
C12 O4 C11 O5 -5.8(2)
C12 O4 C11 C10 169.85(15)
C8 C7 C9 C3 -175.50(16)
C16 O8 C3 O1 70.48(18)
C16 O8 C3 C2 -175.88(14)
C16 O8 C3 C9 -47.9(2)
C1 C2 C3 O1 -178.30(13)
C1 C2 C3 O8 61.06(18)
C1 C2 C3 C9 -73.86(17)
C1 C2 C13 C10 117.68(17)
C1 C2 C13 C14 8.2(2)
C6 O2 C5 O3 1.7(3)
C6 O2 C5 C4 -177.04(19)
C15 O6 C14 O7 -0.1(3)
C15 O6 C14 C13 179.49(18)
O1B C4B C7B C9B 33.61(17)
O1B C4B C7B C8B -152.00(18)
O1B C4B C5B O2B -46.2(2)
O1B C4B C5B O3B 134.4(2)
O1B C4B C10B C2B -35.16(15)
O1B C4B C10B C13B 28.25(17)
O1B C4B C10B C11B 178.79(13)
O1B C3B C2B C10B 35.01(15)
O1B C3B C2B C13B -27.00(17)
O1B C3B C2B C1B 179.55(15)
O8B C3B C2B C10B 155.96(14)
O8B C3B C2B C13B 93.95(17)
O8B C3B C2B C1B -59.5(2)
C4B O1B C3B O8B -179.00(14)
C4B O1B C3B C9B 50.95(14)
C4B O1B C3B C2B -57.82(14)
C4B C7B C8B F6B -48.8(3)
C4B C7B C8B F5B -168.50(17)
C4B C7B C8B F4B 73.8(2)
C4B C10B C2B C3B -0.37(15)
C4B C10B C2B C13B 110.50(14)
C4B C10B C2B C1B -139.27(18)
C4B C10B C13B C2B -90.77(15)
C4B C10B C13B C14B 158.91(16)
C4B C10B C11B O5B -66.0(2)
C4B C10B C11B O4B 105.89(19)
C9B C7B C8B F6B 124.6(2)
C9B C7B C8B F5B 4.9(3)
C9B C7B C8B F4B -112.8(2)
C9B C3B C2B C10B -69.24(16)
C9B C3B C2B C13B -131.26(15)
C9B C3B C2B C1B 75.30(19)
C7B C4B C5B O2B -164.36(15)
C7B C4B C5B O3B 16.2(3)
C7B C4B C10B C2B 70.01(15)
C7B C4B C10B C13B 133.42(14)
C7B C4B C10B C11B -76.04(17)
C7B C9B C3B O1B -31.68(17)
C7B C9B C3B O8B -156.49(16)
C7B C9B C3B C2B 72.92(17)
C5B C4B C7B C9B 157.77(16)
C5B C4B C7B C8B -27.8(3)
C5B C4B C10B C2B -156.89(14)
C5B C4B C10B C13B -93.47(17)
C5B C4B C10B C11B 57.07(19)
C10B C4B C7B C9B -71.60(17)
C10B C4B C7B C8B 102.8(2)
C10B C4B C5B O2B 68.82(19)
C10B C4B C5B O3B -110.6(2)
C10B C2B C13B C14B 107.84(19)
C10B C2B C1B F2B -155.27(18)
C10B C2B C1B F1B -35.9(3)
C10B C2B C1B F3B 85.5(2)
C10B C13B C14B O6B 177.47(18)
C10B C13B C14B O7B -7.2(3)
C3B O1B C4B C7B -51.64(14)
C3B O1B C4B C5B -179.74(14)
C3B O1B C4B C10B 57.50(13)
C3B C9B C7B C4B -0.65(18)
C3B C9B C7B C8B -175.30(17)
C3B C2B C13B C10B 90.38(15)
C3B C2B C13B C14B -161.78(16)
C3B C2B C1B F2B 70.8(2)
C3B C2B C1B F1B -169.84(17)
C3B C2B C1B F3B -48.5(2)
C2B C10B C13B C14B -110.32(19)
C2B C10B C11B O5B 160.4(2)
C2B C10B C11B O4B -27.7(3)
C2B C13B C14B O6B 108.0(2)
C2B C13B C14B O7B -76.7(3)
C13B C10B C2B C3B -110.88(15)
C13B C10B C2B C1B 110.2(2)
C13B C10B C11B O5B 80.9(3)
C13B C10B C11B O4B -107.2(2)
C13B C2B C1B F2B -80.1(2)
C13B C2B C1B F1B 39.3(3)
C13B C2B C1B F3B 160.71(18)
C11B C10B C2B C3B 137.27(18)
C11B C10B C2B C13B -111.9(2)
C11B C10B C2B C1B -1.6(3)
C11B C10B C13B C2B 122.04(19)
C11B C10B C13B C14B 11.7(3)
C16B O8B C3B O1B -74.30(19)
C16B O8B C3B C9B 44.4(2)
C16B O8B C3B C2B 171.84(16)
C1B C2B C13B C10B -118.1(2)
C1B C2B C13B C14B -10.2(3)
C6B O2B C5B O3B 5.1(3)
C6B O2B C5B C4B -174.33(17)
C15B O6B C14B O7B 4.6(4)
C15B O6B C14B C13B 179.9(3)
C12B O4B C11B O5B -4.2(4)
C12B O4B C11B C10B -175.7(2)
